data_7061565
loop_
_publ_author_name
'Dong, Xiuyan'
'Zhang, Xiaoyu'
'Li, Yuyan'
'Xiong, Dingqi'
'Fu, Pengkun'
'Afzal, Mohd'
'Alarifi, Abdullah'
'Sakiyama, Hiroshi'

_publ_section_title
;
 Impact of N-donor auxiliary ligands on two new Co(ii)-based MOFs with
 N-heterocyclic ligands and a magnetism study
;
_journal_issue 24
_journal_name_full 'New Journal of Chemistry'
_journal_page_first 11623
_journal_page_last 11631
_journal_paper_doi 10.1039/D2NJ01675C
_journal_volume 46
_journal_year 2022
_chemical_formula_moiety 'C23 H14 Co N3 O4'
_chemical_formula_sum 'C23 H14 Co N3 O4'
_chemical_formula_weight 455.30
_space_group_crystal_system monoclinic
_space_group_IT_number 15
_space_group_name_Hall '-C 2yc'
_space_group_name_H-M_alt 'C 1 2/c 1'
_atom_sites_solution_hydrogens geom
_atom_sites_solution_primary dual
_audit_creation_date 2022-04-25
_audit_creation_method
;
Olex2 1.3
(compiled 2020.02.04 svn.rd84adfe8 for OlexSys, GUI svn.r6032)
;
_audit_update_record
;
2022-05-01 deposited with the CCDC.	2022-05-19 downloaded from the CCDC.
;
_cell_angle_alpha 90
_cell_angle_beta 97.0340(10)
_cell_angle_gamma 90
_cell_formula_units_Z 8
_cell_length_a 17.1211(2)
_cell_length_b 16.1892(2)
_cell_length_c 15.1628(2)
_cell_measurement_reflns_used 6611
_cell_measurement_temperature 298(2)
_cell_measurement_theta_max 75.8940
_cell_measurement_theta_min 3.7330
_cell_volume 4171.15(9)
_computing_cell_refinement 'CrysAlisPro 1.171.40.25a (Rigaku OD, 2018)'
_computing_data_collection 'CrysAlisPro 1.171.40.25a (Rigaku OD, 2018)'
_computing_data_reduction 'CrysAlisPro 1.171.40.25a (Rigaku OD, 2018)'
_computing_molecular_graphics 'Olex2 1.3 (Dolomanov et al., 2009)'
_computing_publication_material 'Olex2 1.3 (Dolomanov et al., 2009)'
_computing_structure_refinement 'SHELXL 2018/3 (Sheldrick, 2015)'
_computing_structure_solution 'SHELXT  (Sheldrick, 2015)'
_diffrn_ambient_temperature 298(2)
_diffrn_detector 'CCD plate'
_diffrn_detector_area_resol_mean 10.0000
_diffrn_detector_type HyPix
_diffrn_measured_fraction_theta_full 0.982
_diffrn_measured_fraction_theta_max 0.953
_diffrn_measurement_details
;
List of Runs (angles in degrees, time in seconds):

  # Type    Start    End  Width  t~exp~   \w     \q     \k     \f   Frames
#--------------------------------------------------------------------------
  1  \w    -67.00  -4.00   1.00    0.90    --  -48.45 117.00-155.00   63
  2  \w   -107.00 -50.00   1.00    0.90    --  -48.45-161.00 -33.00   57
  3  \w     36.00  61.00   1.00    0.90    --   48.45-117.00 117.00   25
  4  \w   -120.00 -29.00   1.00    0.90    --  -48.45 -77.00  60.00   91
  5  \w   -141.00-116.00   1.00    3.50    --  -86.25-117.00 117.00   25
  6  \w   -137.00 -52.00   1.00    3.50    --  -86.25-161.00 -33.00   85
  7  \w    -80.00 -19.00   1.00    3.50    --  -86.25 117.00-155.00   61
  8  \w   -158.00 -83.00   1.00    3.50    --  -86.25 -99.00-120.00   75
  9  \w    108.00 141.00   1.00    3.50    --  106.49-161.00 -33.00   33
 10  \w    113.00 138.00   1.00    3.50    --  106.49 117.00-155.00   25
 11  \w    111.00 139.00   1.00    3.50    --  106.49 161.00  -4.00   28
 12  \w     78.00 112.00   1.00    3.50    --  106.49-117.00 117.00   34
 13  \w     35.00 120.00   1.00    3.50    --  106.49 -38.00  90.00   85
 14  \w     92.00 178.00   1.00    3.50    --  106.49 125.00-120.00   86
 15  \w     33.00 119.00   1.00    3.50    --  106.49 -19.00  60.00   86
;
_diffrn_measurement_device 'four-circle diffractometer'
_diffrn_measurement_device_type 'XtaLAB Synergy, Dualflex, HyPix'
_diffrn_measurement_method '\w scans'
_diffrn_orient_matrix_type 'CrysAlisPro convention (1999,Acta A55,543-557)'
_diffrn_orient_matrix_UB_11 0.0216079000
_diffrn_orient_matrix_UB_12 -0.0889265000
_diffrn_orient_matrix_UB_13 0.0296825000
_diffrn_orient_matrix_UB_21 0.0239896000
_diffrn_orient_matrix_UB_22 0.0307488000
_diffrn_orient_matrix_UB_23 0.0956659000
_diffrn_orient_matrix_UB_31 -0.0847200000
_diffrn_orient_matrix_UB_32 -0.0140008000
_diffrn_orient_matrix_UB_33 0.0212788000
_diffrn_radiation_monochromator mirror
_diffrn_radiation_probe x-ray
_diffrn_radiation_type 'Cu K\a'
_diffrn_radiation_wavelength 1.54184
_diffrn_reflns_av_R_equivalents 0.0332
_diffrn_reflns_av_unetI/netI 0.0330
_diffrn_reflns_Laue_measured_fraction_full 0.982
_diffrn_reflns_Laue_measured_fraction_max 0.953
_diffrn_reflns_limit_h_max 15
_diffrn_reflns_limit_h_min -21
_diffrn_reflns_limit_k_max 19
_diffrn_reflns_limit_k_min -17
_diffrn_reflns_limit_l_max 18
_diffrn_reflns_limit_l_min -17
_diffrn_reflns_number 12906
_diffrn_reflns_point_group_measured_fraction_full 0.982
_diffrn_reflns_point_group_measured_fraction_max 0.953
_diffrn_reflns_theta_full 67.684
_diffrn_reflns_theta_max 72.089
_diffrn_reflns_theta_min 3.771
_diffrn_source 'micro-focus sealed X-ray tube'
_diffrn_source_type 'PhotonJet (Cu) X-ray Source'
_exptl_absorpt_coefficient_mu 6.753
_exptl_absorpt_correction_T_max 1.00000
_exptl_absorpt_correction_T_min 0.80888
_exptl_absorpt_correction_type multi-scan
_exptl_absorpt_process_details
;
CrysAlisPro 1.171.40.25a (Rigaku Oxford Diffraction, 2018)
Empirical absorption correction using spherical harmonics,
 implemented in SCALE3 ABSPACK scaling algorithm.
;
_exptl_crystal_density_diffrn 1.450
_exptl_crystal_description block
_exptl_crystal_F_000 1856
_exptl_crystal_size_max 0.05
_exptl_crystal_size_mid 0.03
_exptl_crystal_size_min 0.02
_refine_diff_density_max 0.304
_refine_diff_density_min -0.320
_refine_diff_density_rms 0.054
_refine_ls_extinction_coef 0.00014(2)
_refine_ls_extinction_expression Fc^*^=kFc[1+0.001xFc^2^\l^3^/sin(2\q)]^-1/4^
_refine_ls_extinction_method 'SHELXL-2018/3 (Sheldrick 2018)'
_refine_ls_goodness_of_fit_ref 1.086
_refine_ls_hydrogen_treatment constr
_refine_ls_matrix_type full
_refine_ls_number_parameters 281
_refine_ls_number_reflns 3920
_refine_ls_number_restraints 0
_refine_ls_restrained_S_all 1.086
_refine_ls_R_factor_all 0.0431
_refine_ls_R_factor_gt 0.0333
_refine_ls_shift/su_max 0.001
_refine_ls_shift/su_mean 0.000
_refine_ls_structure_factor_coef Fsqd
_refine_ls_weighting_details 'w=1/[\s^2^(Fo^2^)+(0.0351P)^2^+6.1838P] where P=(Fo^2^+2Fc^2^)/3'
_refine_ls_weighting_scheme calc
_refine_ls_wR_factor_gt 0.0821
_refine_ls_wR_factor_ref 0.0924
_reflns_Friedel_coverage 0.000
_reflns_number_gt 3424
_reflns_number_total 3920
_reflns_threshold_expression 'I > 2\s(I)'
_cod_data_source_file d2nj01675c2.cif
_cod_data_source_block 191028b_sq
_cod_depositor_comments 'Adding full bibliography for 7061564--7061565.cif.'
_cod_database_code 7061565
_shelx_shelxl_version_number 2018/3
_chemical_oxdiff_formula CoCNO
_shelx_space_group_comment
;
The symmetry employed for this shelxl refinement is uniquely defined
by the following loop, which should always be used as a source of
symmetry information in preference to the above space-group names.
They are only intended as comments.
;
_shelx_estimated_absorpt_t_max 0.877
_shelx_estimated_absorpt_t_min 0.729
_reflns_odcompleteness_completeness 98.84
_reflns_odcompleteness_iscentric 1
_reflns_odcompleteness_theta 66.97
_olex2_refinement_description
;
1. Fixed Uiso
 At 1.2 times of:
  All C(H) groups
2.a Aromatic/amide H refined with riding coordinates:
 C9(H9), C4(H4), C12(H12), C13(H13), C14(H14), C15(H15), C16(H16), C17(H17),
 C18(H18), C19(H19), C20(H20), C21(H21), C22(H22), C23(H23)
;
_platon_squeeze_void_probe_radius 1.20
_olex2_submission_special_instructions 'No special instructions were received'
_oxdiff_exptl_absorpt_empirical_details
;
Empirical correction (ABSPACK) includes:
- Absorption correction using spherical harmonics
- Frame scaling
;
_oxdiff_exptl_absorpt_empirical_full_max 1.698
_oxdiff_exptl_absorpt_empirical_full_min 0.554

loop_
_space_group_symop_operation_xyz
'x, y, z'
'-x, y, -z+1/2'
'x+1/2, y+1/2, z'
'-x+1/2, y+1/2, -z+1/2'
'-x, -y, -z'
'x, -y, z-1/2'
'-x+1/2, -y+1/2, -z'
'x+1/2, -y+1/2, z-1/2'

loop_
_atom_site_label
_atom_site_type_symbol
_atom_site_fract_x
_atom_site_fract_y
_atom_site_fract_z
_atom_site_U_iso_or_equiv
_atom_site_adp_type
_atom_site_occupancy
_atom_site_site_symmetry_order
_atom_site_calc_flag
_atom_site_refinement_flags_posn
_atom_site_refinement_flags_adp
_atom_site_refinement_flags_occupancy
_atom_site_disorder_assembly
_atom_site_disorder_group
Co1 Co 0.56413(2) 0.83553(2) 0.62872(2) 0.02327(12) Uani 1 1 d . . . . .
O1 O 0.90445(9) 0.31700(10) 0.73349(11) 0.0317(4) Uani 1 1 d . . . . .
O2 O 0.18782(9) 0.33201(10) 0.60582(12) 0.0352(4) Uani 1 1 d . . . . .
O3 O 0.95782(9) 0.39030(11) 0.63232(11) 0.0359(4) Uani 1 1 d . . . . .
O4 O 0.12734(9) 0.44900(10) 0.62342(12) 0.0373(4) Uani 1 1 d . . . . .
N3 N 0.53424(12) 0.83679(12) 0.48457(13) 0.0307(4) Uani 1 1 d . . . . .
C1 C 0.90254(12) 0.37311(13) 0.67632(14) 0.0255(4) Uani 1 1 d . . . . .
C2 C 0.26440(12) 0.45501(14) 0.61195(16) 0.0287(5) Uani 1 1 d . . . . .
C5 C 0.82808(13) 0.42378(14) 0.65787(15) 0.0273(5) Uani 1 1 d . . . . .
C7 C 0.69162(12) 0.52046(14) 0.63563(16) 0.0274(5) Uani 1 1 d . . . . .
C8 C 0.40804(13) 0.53761(14) 0.61676(17) 0.0296(5) Uani 1 1 d . . . . .
C9 C 0.62370(12) 0.65865(13) 0.63135(16) 0.0274(5) Uani 1 1 d . . . . .
H9 H 0.672602 0.684422 0.637065 0.033 Uiso 1 1 calc R U . . .
N1 N 0.55864(10) 0.70482(11) 0.62527(12) 0.0273(4) Uani 1 1 d . . . . .
C4 C 0.49002(13) 0.66612(13) 0.61980(17) 0.0300(5) Uani 1 1 d . . . . .
H4 H 0.443994 0.697145 0.615464 0.036 Uiso 1 1 calc R U . . .
C6 C 0.48496(12) 0.58058(14) 0.62037(16) 0.0276(5) Uani 1 1 d . . . . .
N2 N 0.54982(10) 0.53412(11) 0.62450(13) 0.0282(4) Uani 1 1 d . . . . .
C3 C 0.61987(12) 0.57252(13) 0.62932(15) 0.0254(4) Uani 1 1 d . . . . .
C10 C 0.18859(13) 0.40967(14) 0.61311(16) 0.0291(5) Uani 1 1 d . . . . .
C11 C 0.50703(14) 0.83786(14) 0.29929(16) 0.0325(5) Uani 1 1 d . . . . .
C12 C 0.68865(13) 0.43865(15) 0.66266(18) 0.0344(5) Uani 1 1 d . . . . .
H12 H 0.640786 0.415410 0.672421 0.041 Uiso 1 1 calc R U . . .
C13 C 0.76338(13) 0.55216(15) 0.61630(18) 0.0355(6) Uani 1 1 d . . . . .
H13 H 0.766086 0.606345 0.596549 0.043 Uiso 1 1 calc R U . . .
C14 C 0.48124(15) 0.88647(17) 0.44083(17) 0.0397(6) Uani 1 1 d . . . . .
H14 H 0.452601 0.921262 0.473631 0.048 Uiso 1 1 calc R U . . .
C15 C 0.40402(14) 0.45242(14) 0.60735(18) 0.0359(6) Uani 1 1 d . . . . .
H15 H 0.449677 0.422404 0.602837 0.043 Uiso 1 1 calc R U . . .
C16 C 0.83020(13) 0.50411(15) 0.62615(17) 0.0340(5) Uani 1 1 d . . . . .
H16 H 0.877258 0.525667 0.611412 0.041 Uiso 1 1 calc R U . . .
C17 C 0.33310(14) 0.41193(14) 0.60464(18) 0.0360(6) Uani 1 1 d . . . . .
H17 H 0.331324 0.354843 0.597805 0.043 Uiso 1 1 calc R U . . .
C18 C 0.75682(13) 0.39140(15) 0.67516(17) 0.0342(5) Uani 1 1 d . . . . .
H18 H 0.754484 0.337339 0.695414 0.041 Uiso 1 1 calc R U . . .
C19 C 0.26794(14) 0.53976(16) 0.6212(2) 0.0475(7) Uani 1 1 d . . . . .
H19 H 0.222115 0.569546 0.625523 0.057 Uiso 1 1 calc R U . . .
C20 C 0.33854(14) 0.58045(15) 0.6242(2) 0.0481(8) Uani 1 1 d . . . . .
H20 H 0.340024 0.637516 0.631279 0.058 Uiso 1 1 calc R U . . .
C21 C 0.46640(17) 0.88929(18) 0.34976(18) 0.0443(6) Uani 1 1 d . . . . .
H21 H 0.429072 0.925783 0.322362 0.053 Uiso 1 1 calc R U . . .
C22 C 0.5640(2) 0.7886(2) 0.34420(18) 0.0560(8) Uani 1 1 d . . . . .
H22 H 0.594394 0.754248 0.312989 0.067 Uiso 1 1 calc R U . . .
C23 C 0.5757(2) 0.79029(19) 0.43516(19) 0.0542(8) Uani 1 1 d . . . . .
H23 H 0.614967 0.756870 0.464021 0.065 Uiso 1 1 calc R U . . .

loop_
_atom_site_aniso_label
_atom_site_aniso_U_11
_atom_site_aniso_U_22
_atom_site_aniso_U_33
_atom_site_aniso_U_23
_atom_site_aniso_U_13
_atom_site_aniso_U_12
Co1 0.01660(18) 0.01756(18) 0.0364(2) -0.00145(14) 0.00631(13) -0.00070(13)
O1 0.0275(8) 0.0293(8) 0.0384(9) 0.0051(7) 0.0044(7) 0.0048(7)
O2 0.0268(8) 0.0247(9) 0.0553(11) -0.0027(7) 0.0101(7) -0.0059(7)
O3 0.0224(8) 0.0448(10) 0.0426(9) 0.0093(8) 0.0123(7) 0.0105(7)
O4 0.0210(8) 0.0279(8) 0.0649(12) -0.0003(8) 0.0122(8) -0.0011(7)
N3 0.0308(10) 0.0270(10) 0.0345(11) -0.0016(8) 0.0051(8) 0.0055(8)
C1 0.0188(10) 0.0266(11) 0.0313(11) -0.0014(9) 0.0040(8) 0.0041(9)
C2 0.0176(10) 0.0266(11) 0.0422(13) 0.0016(10) 0.0052(9) -0.0050(9)
C5 0.0222(11) 0.0279(11) 0.0319(11) 0.0024(9) 0.0040(9) 0.0066(9)
C7 0.0194(10) 0.0234(11) 0.0392(12) 0.0031(9) 0.0028(9) 0.0012(8)
C8 0.0182(10) 0.0235(11) 0.0481(14) -0.0003(10) 0.0076(9) -0.0029(9)
C9 0.0153(10) 0.0220(11) 0.0446(13) 0.0024(9) 0.0027(9) 0.0017(8)
N1 0.0228(9) 0.0202(9) 0.0393(11) -0.0004(8) 0.0054(8) -0.0037(7)
C4 0.0190(11) 0.0206(11) 0.0506(14) -0.0021(9) 0.0051(9) 0.0018(8)
C6 0.0193(10) 0.0227(11) 0.0413(13) 0.0015(9) 0.0048(9) -0.0015(9)
N2 0.0187(9) 0.0210(9) 0.0456(11) 0.0017(8) 0.0066(8) 0.0002(7)
C3 0.0180(10) 0.0241(11) 0.0342(12) 0.0032(9) 0.0038(8) 0.0009(8)
C10 0.0235(11) 0.0262(12) 0.0381(13) 0.0025(9) 0.0050(9) -0.0028(9)
C11 0.0364(13) 0.0265(12) 0.0345(13) -0.0024(9) 0.0041(10) -0.0030(10)
C12 0.0179(11) 0.0264(12) 0.0603(16) 0.0073(11) 0.0104(10) -0.0003(9)
C13 0.0238(12) 0.0250(11) 0.0588(16) 0.0120(11) 0.0097(11) 0.0001(9)
C14 0.0390(14) 0.0414(14) 0.0393(14) -0.0027(11) 0.0068(11) 0.0125(12)
C15 0.0224(11) 0.0228(11) 0.0640(17) -0.0020(11) 0.0108(11) 0.0010(9)
C16 0.0179(11) 0.0331(13) 0.0523(15) 0.0074(11) 0.0094(10) 0.0012(9)
C17 0.0258(12) 0.0200(11) 0.0634(17) -0.0037(10) 0.0097(11) -0.0029(9)
C18 0.0238(11) 0.0245(11) 0.0548(15) 0.0099(10) 0.0077(10) 0.0036(9)
C19 0.0223(12) 0.0253(12) 0.097(2) -0.0013(13) 0.0170(13) 0.0008(10)
C20 0.0236(12) 0.0181(11) 0.105(2) -0.0025(13) 0.0175(14) -0.0010(9)
C21 0.0467(15) 0.0461(16) 0.0394(15) 0.0012(12) 0.0019(12) 0.0173(13)
C22 0.076(2) 0.0567(18) 0.0355(15) 0.0000(13) 0.0068(14) 0.0371(17)
C23 0.069(2) 0.0531(18) 0.0400(15) 0.0004(13) 0.0057(14) 0.0367(16)

loop_
_atom_type_symbol
_atom_type_description
_atom_type_scat_dispersion_real
_atom_type_scat_dispersion_imag
_atom_type_scat_source
C C 0.0181 0.0091 'International Tables Vol C Tables 4.2.6.8 and 6.1.1.4'
H H 0.0000 0.0000 'International Tables Vol C Tables 4.2.6.8 and 6.1.1.4'
Co Co -2.3653 3.6143 'International Tables Vol C Tables 4.2.6.8 and 6.1.1.4'
N N 0.0311 0.0180 'International Tables Vol C Tables 4.2.6.8 and 6.1.1.4'
O O 0.0492 0.0322 'International Tables Vol C Tables 4.2.6.8 and 6.1.1.4'

loop_
_geom_angle_atom_site_label_1
_geom_angle_atom_site_label_2
_geom_angle_atom_site_label_3
_geom_angle
_geom_angle_site_symmetry_1
_geom_angle_site_symmetry_3
_geom_angle_publ_flag
O1 Co1 O2 91.09(7) 4_656 3 ?
O1 Co1 O4 95.18(7) 4_656 3 ?
O1 Co1 N3 172.26(7) 4_656 . ?
O1 Co1 N1 83.56(7) 4_656 . ?
O1 Co1 C10 92.59(7) 4_656 3 ?
O2 Co1 C10 30.53(7) 3 3 ?
O3 Co1 O1 98.97(6) 3_455 4_656 ?
O3 Co1 O2 154.60(7) 3_455 3 ?
O3 Co1 O4 94.90(7) 3_455 3 ?
O3 Co1 N3 85.52(7) 3_455 . ?
O3 Co1 N1 113.55(7) 3_455 . ?
O3 Co1 C10 125.03(7) 3_455 3 ?
O4 Co1 O2 60.82(6) 3 3 ?
O4 Co1 N3 90.69(7) 3 . ?
O4 Co1 C10 30.32(7) 3 3 ?
N3 Co1 O2 87.37(7) . 3 ?
N3 Co1 C10 89.93(8) . 3 ?
N1 Co1 O2 90.62(6) . 3 ?
N1 Co1 O4 151.42(7) . 3 ?
N1 Co1 N3 88.87(7) . . ?
N1 Co1 C10 121.10(7) . 3 ?
C1 O1 Co1 124.24(15) . 4_646 ?
C10 O2 Co1 87.71(13) . 3_445 ?
C1 O3 Co1 130.88(15) . 3_545 ?
C10 O4 Co1 90.19(13) . 3_445 ?
C14 N3 Co1 124.60(16) . . ?
C23 N3 Co1 118.95(17) . . ?
C23 N3 C14 116.2(2) . . ?
O1 C1 O3 124.8(2) . . ?
O1 C1 C5 118.09(19) . . ?
O3 C1 C5 117.06(19) . . ?
C17 C2 C10 120.1(2) . . ?
C19 C2 C10 121.0(2) . . ?
C19 C2 C17 118.8(2) . . ?
C16 C5 C1 121.0(2) . . ?
C18 C5 C1 120.2(2) . . ?
C18 C5 C16 118.8(2) . . ?
C12 C7 C3 120.06(19) . . ?
C12 C7 C13 118.5(2) . . ?
C13 C7 C3 121.4(2) . . ?
C15 C8 C6 120.1(2) . . ?
C15 C8 C20 118.1(2) . . ?
C20 C8 C6 121.8(2) . . ?
N1 C9 H9 119.3 . . ?
N1 C9 C3 121.41(19) . . ?
C3 C9 H9 119.3 . . ?
C9 N1 Co1 121.56(14) . . ?
C4 N1 Co1 120.66(15) . . ?
C4 N1 C9 117.74(19) . . ?
N1 C4 H4 119.1 . . ?
N1 C4 C6 121.8(2) . . ?
C6 C4 H4 119.1 . . ?
C4 C6 C8 121.5(2) . . ?
N2 C6 C8 117.80(19) . . ?
N2 C6 C4 120.7(2) . . ?
C6 N2 C3 118.21(19) . . ?
C9 C3 C7 122.00(19) . . ?
N2 C3 C7 117.83(19) . . ?
N2 C3 C9 120.13(19) . . ?
O2 C10 Co1 61.76(12) . 3_445 ?
O2 C10 C2 119.2(2) . . ?
O4 C10 Co1 59.50(11) . 3_445 ?
O4 C10 O2 121.2(2) . . ?
O4 C10 C2 119.6(2) . . ?
C2 C10 Co1 175.22(17) . 3_445 ?
C21 C11 C11 122.0(2) . 2_655 ?
C22 C11 C11 121.1(2) . 2_655 ?
C22 C11 C21 116.9(2) . . ?
C7 C12 H12 119.8 . . ?
C18 C12 C7 120.3(2) . . ?
C18 C12 H12 119.8 . . ?
C7 C13 H13 119.6 . . ?
C16 C13 C7 120.7(2) . . ?
C16 C13 H13 119.6 . . ?
N3 C14 H14 118.2 . . ?
N3 C14 C21 123.6(2) . . ?
C21 C14 H14 118.2 . . ?
C8 C15 H15 119.7 . . ?
C17 C15 C8 120.6(2) . . ?
C17 C15 H15 119.7 . . ?
C5 C16 H16 119.7 . . ?
C13 C16 C5 120.7(2) . . ?
C13 C16 H16 119.7 . . ?
C2 C17 H17 119.6 . . ?
C15 C17 C2 120.9(2) . . ?
C15 C17 H17 119.6 . . ?
C5 C18 C12 120.8(2) . . ?
C5 C18 H18 119.6 . . ?
C12 C18 H18 119.6 . . ?
C2 C19 H19 119.7 . . ?
C20 C19 C2 120.5(2) . . ?
C20 C19 H19 119.7 . . ?
C8 C20 H20 119.5 . . ?
C19 C20 C8 121.0(2) . . ?
C19 C20 H20 119.5 . . ?
C11 C21 H21 120.2 . . ?
C14 C21 C11 119.7(2) . . ?
C14 C21 H21 120.2 . . ?
C11 C22 H22 120.2 . . ?
C23 C22 C11 119.7(2) . . ?
C23 C22 H22 120.2 . . ?
N3 C23 C22 123.9(3) . . ?
N3 C23 H23 118.1 . . ?
C22 C23 H23 118.1 . . ?

loop_
_geom_bond_atom_site_label_1
_geom_bond_atom_site_label_2
_geom_bond_distance
_geom_bond_site_symmetry_2
_geom_bond_publ_flag
Co1 O1 2.1140(17) 4_656 ?
Co1 O2 2.1884(16) 3 ?
Co1 O3 2.0313(15) 3_455 ?
Co1 O4 2.1386(16) 3 ?
Co1 N3 2.183(2) . ?
Co1 N1 2.1187(18) . ?
Co1 C10 2.482(2) 3 ?
O1 C1 1.253(3) . ?
O2 C10 1.262(3) . ?
O3 C1 1.254(3) . ?
O4 C10 1.253(3) . ?
N3 C14 1.328(3) . ?
N3 C23 1.327(3) . ?
C1 C5 1.513(3) . ?
C2 C10 1.493(3) . ?
C2 C17 1.383(3) . ?
C2 C19 1.380(3) . ?
C5 C16 1.389(3) . ?
C5 C18 1.382(3) . ?
C7 C3 1.483(3) . ?
C7 C12 1.389(3) . ?
C7 C13 1.395(3) . ?
C8 C6 1.484(3) . ?
C8 C15 1.387(3) . ?
C8 C20 1.394(3) . ?
C9 H9 0.9300 . ?
C9 N1 1.335(3) . ?
C9 C3 1.396(3) . ?
N1 C4 1.325(3) . ?
C4 H4 0.9300 . ?
C4 C6 1.388(3) . ?
C6 N2 1.336(3) . ?
N2 C3 1.345(3) . ?
C11 C11 1.485(5) 2_655 ?
C11 C21 1.376(3) . ?
C11 C22 1.374(4) . ?
C12 H12 0.9300 . ?
C12 C18 1.389(3) . ?
C13 H13 0.9300 . ?
C13 C16 1.376(3) . ?
C14 H14 0.9300 . ?
C14 C21 1.374(4) . ?
C15 H15 0.9300 . ?
C15 C17 1.376(3) . ?
C16 H16 0.9300 . ?
C17 H17 0.9300 . ?
C18 H18 0.9300 . ?
C19 H19 0.9300 . ?
C19 C20 1.373(3) . ?
C20 H20 0.9300 . ?
C21 H21 0.9300 . ?
C22 H22 0.9300 . ?
C22 C23 1.370(4) . ?
C23 H23 0.9300 . ?

loop_
_geom_torsion_atom_site_label_1
_geom_torsion_atom_site_label_2
_geom_torsion_atom_site_label_3
_geom_torsion_atom_site_label_4
_geom_torsion
_geom_torsion_site_symmetry_1
_geom_torsion_site_symmetry_2
_geom_torsion_site_symmetry_3
_geom_torsion_site_symmetry_4
_geom_torsion_publ_flag
Co1 O1 C1 O3 94.7(2) 4_646 . . . ?
Co1 O1 C1 C5 -85.9(2) 4_646 . . . ?
Co1 O2 C10 O4 -3.6(2) 3_445 . . . ?
Co1 O2 C10 C2 174.7(2) 3_445 . . . ?
Co1 O3 C1 O1 3.7(4) 3_545 . . . ?
Co1 O3 C1 C5 -175.70(15) 3_545 . . . ?
Co1 O4 C10 O2 3.7(2) 3_445 . . . ?
Co1 O4 C10 C2 -174.6(2) 3_445 . . . ?
Co1 N3 C14 C21 176.4(2) . . . . ?
Co1 N3 C23 C22 -177.5(3) . . . . ?
Co1 N1 C4 C6 -177.85(18) . . . . ?
O1 C1 C5 C16 153.4(2) . . . . ?
O1 C1 C5 C18 -24.5(3) . . . . ?
O3 C1 C5 C16 -27.1(3) . . . . ?
O3 C1 C5 C18 155.0(2) . . . . ?
N3 C14 C21 C11 0.8(4) . . . . ?
C1 C5 C16 C13 -174.7(2) . . . . ?
C1 C5 C18 C12 176.8(2) . . . . ?
C2 C19 C20 C8 0.9(5) . . . . ?
C7 C12 C18 C5 -2.4(4) . . . . ?
C7 C13 C16 C5 -1.8(4) . . . . ?
C8 C6 N2 C3 -178.9(2) . . . . ?
C8 C15 C17 C2 -0.5(4) . . . . ?
C9 N1 C4 C6 0.1(3) . . . . ?
N1 C9 C3 C7 179.7(2) . . . . ?
N1 C9 C3 N2 -2.5(4) . . . . ?
N1 C4 C6 C8 178.3(2) . . . . ?
N1 C4 C6 N2 -1.5(4) . . . . ?
C4 C6 N2 C3 0.9(3) . . . . ?
C6 C8 C15 C17 179.5(2) . . . . ?
C6 C8 C20 C19 -179.6(3) . . . . ?
C6 N2 C3 C7 178.8(2) . . . . ?
C6 N2 C3 C9 1.0(3) . . . . ?
C3 C7 C12 C18 -175.1(2) . . . . ?
C3 C7 C13 C16 177.2(2) . . . . ?
C3 C9 N1 Co1 179.80(16) . . . . ?
C3 C9 N1 C4 1.9(3) . . . . ?
C10 C2 C17 C15 -177.2(2) . . . . ?
C10 C2 C19 C20 177.0(3) . . . . ?
C11 C11 C21 C14 179.6(3) 2_655 . . . ?
C11 C11 C22 C23 179.7(3) 2_655 . . . ?
C11 C22 C23 N3 0.8(6) . . . . ?
C12 C7 C3 C9 158.7(2) . . . . ?
C12 C7 C3 N2 -19.1(3) . . . . ?
C12 C7 C13 C16 -1.8(4) . . . . ?
C13 C7 C3 C9 -20.3(4) . . . . ?
C13 C7 C3 N2 161.9(2) . . . . ?
C13 C7 C12 C18 3.8(4) . . . . ?
C14 N3 C23 C22 -3.1(5) . . . . ?
C15 C8 C6 C4 172.7(2) . . . . ?
C15 C8 C6 N2 -7.5(4) . . . . ?
C15 C8 C20 C19 -0.8(5) . . . . ?
C16 C5 C18 C12 -1.1(4) . . . . ?
C17 C2 C10 O2 -1.2(4) . . . . ?
C17 C2 C10 O4 177.1(2) . . . . ?
C17 C2 C19 C20 -0.7(5) . . . . ?
C18 C5 C16 C13 3.2(4) . . . . ?
C19 C2 C10 O2 -178.9(3) . . . . ?
C19 C2 C10 O4 -0.6(4) . . . . ?
C19 C2 C17 C15 0.6(4) . . . . ?
C20 C8 C6 C4 -8.4(4) . . . . ?
C20 C8 C6 N2 171.4(3) . . . . ?
C20 C8 C15 C17 0.6(4) . . . . ?
C21 C11 C22 C23 2.4(5) . . . . ?
C22 C11 C21 C14 -3.1(4) . . . . ?
C23 N3 C14 C21 2.3(4) . . . . ?

loop_
_platon_squeeze_void_nr
_platon_squeeze_void_average_x
_platon_squeeze_void_average_y
_platon_squeeze_void_average_z
_platon_squeeze_void_volume
_platon_squeeze_void_count_electrons
_platon_squeeze_void_content
1 0.250 0.250 0.000 124 0 ' '
2 0.750 0.750 0.000 124 0 ' '
3 0.000 0.143 0.250 8 0 ' '
4 0.750 0.250 0.500 124 0 ' '
5 0.500 0.643 0.250 8 0 ' '
6 0.250 0.750 0.500 124 0 ' '
7 0.500 0.357 0.750 8 0 ' '
8 0.000 0.857 0.750 8 0 ' '
